data_1572554
loop_
_publ_author_name
'Hertler, Phoebe R.'
'Sauza-de la Vega, Arturo'
'Dar&#xf9;, Andrea'
'Sarkar, Arup'
'Lewis, Richard A.'
'Wu, Guang'
'Gagliardi, Laura'
'Hayton, Trevor W.'

_publ_section_title
;
 A homoleptic Fe(iv) ketimide complex with a low-lying excited state.
;
_journal_issue 40
_journal_name_full 'Chemical science'
_journal_page_first 16559
_journal_page_last 16566
_journal_paper_doi 10.1039/d4sc04880f
_journal_volume 15
_journal_year 2024
_chemical_formula_sum 'C52 H76 Fe Li2 N4 O2'
_chemical_formula_weight 858.89
_space_group_crystal_system monoclinic
_space_group_IT_number 14
_space_group_name_Hall '-P 2ybc'
_space_group_name_H-M_alt 'P 1 21/c 1'
_atom_sites_solution_hydrogens geom
_atom_sites_solution_primary direct
_audit_creation_method SHELXL-2017/1
_audit_update_record
;
2023-04-07 deposited with the CCDC.	2024-09-05 downloaded from the CCDC.
;
_cell_angle_alpha 90
_cell_angle_beta 112.142(3)
_cell_angle_gamma 90
_cell_formula_units_Z 4
_cell_length_a 19.334(5)
_cell_length_b 13.388(4)
_cell_length_c 23.028(9)
_cell_measurement_reflns_used 8616
_cell_measurement_temperature 100(2)
_cell_measurement_theta_max 22.52
_cell_measurement_theta_min 2.31
_cell_volume 5521(3)
_computing_structure_refinement 'SHELXL-2017/1 (Sheldrick, 2017)'
_diffrn_ambient_temperature 100(2)
_diffrn_measured_fraction_theta_full 0.998
_diffrn_measured_fraction_theta_max 0.998
_diffrn_measurement_device_type 'Bruker APEXII'
_diffrn_radiation_type MoK\a
_diffrn_radiation_wavelength 0.71073
_diffrn_reflns_av_R_equivalents 0.1178
_diffrn_reflns_av_unetI/netI 0.0927
_diffrn_reflns_Laue_measured_fraction_full 0.998
_diffrn_reflns_Laue_measured_fraction_max 0.998
_diffrn_reflns_limit_h_max 22
_diffrn_reflns_limit_h_min -20
_diffrn_reflns_limit_k_max 15
_diffrn_reflns_limit_k_min -15
_diffrn_reflns_limit_l_max 27
_diffrn_reflns_limit_l_min -27
_diffrn_reflns_number 39849
_diffrn_reflns_point_group_measured_fraction_full 0.998
_diffrn_reflns_point_group_measured_fraction_max 0.998
_diffrn_reflns_theta_full 24.713
_diffrn_reflns_theta_max 24.713
_diffrn_reflns_theta_min 1.137
_exptl_absorpt_coefficient_mu 0.310
_exptl_absorpt_correction_T_max 0.7454
_exptl_absorpt_correction_T_min 0.4990
_exptl_absorpt_correction_type multi-scan
_exptl_absorpt_process_details sadabs
_exptl_crystal_colour yellow
_exptl_crystal_density_diffrn 1.033
_exptl_crystal_description block
_exptl_crystal_F_000 1856
_exptl_crystal_size_max 0.300
_exptl_crystal_size_mid 0.300
_exptl_crystal_size_min 0.300
_refine_diff_density_max 1.193
_refine_diff_density_min -1.166
_refine_diff_density_rms 0.073
_refine_ls_extinction_coef 0.0066(7)
_refine_ls_extinction_expression Fc^*^=kFc[1+0.001xFc^2^\l^3^/sin(2\q)]^-1/4^
_refine_ls_extinction_method 'SHELXL-2017/1 (Sheldrick 2017)'
_refine_ls_goodness_of_fit_ref 1.017
_refine_ls_hydrogen_treatment constr
_refine_ls_matrix_type full
_refine_ls_number_parameters 549
_refine_ls_number_reflns 9402
_refine_ls_number_restraints 0
_refine_ls_restrained_S_all 1.017
_refine_ls_R_factor_all 0.1319
_refine_ls_R_factor_gt 0.0776
_refine_ls_shift/su_max 0.028
_refine_ls_shift/su_mean 0.000
_refine_ls_structure_factor_coef Fsqd
_refine_ls_weighting_details 'w=1/[\s^2^(Fo^2^)+(0.1062P)^2^+7.6576P] where P=(Fo^2^+2Fc^2^)/3'
_refine_ls_weighting_scheme calc
_refine_ls_wR_factor_gt 0.1998
_refine_ls_wR_factor_ref 0.2339
_reflns_Friedel_coverage 0.000
_reflns_number_gt 5459
_reflns_number_total 9402
_reflns_threshold_expression 'I > 2\s(I)'
_cod_data_source_file d4sc04880f2.cif
_cod_data_source_block complex_1
_cod_depositor_comments 'Adding full bibliography for 1572554--1572556.cif.'
_cod_original_sg_symbol_H-M 'P 21/c'
_cod_database_code 1572554
_shelx_shelxl_version_number 2017/1
_shelx_space_group_comment
;
The symmetry employed for this shelxl refinement is uniquely defined
by the following loop, which should always be used as a source of
symmetry information in preference to the above space-group names.
They are only intended as comments.
;
_shelx_estimated_absorpt_t_min 0.913
_shelx_estimated_absorpt_t_max 0.913

loop_
_space_group_symop_operation_xyz
'x, y, z'
'-x, y+1/2, -z+1/2'
'-x, -y, -z'
'x, -y-1/2, z-1/2'

loop_
_atom_site_label
_atom_site_type_symbol
_atom_site_fract_x
_atom_site_fract_y
_atom_site_fract_z
_atom_site_U_iso_or_equiv
_atom_site_adp_type
_atom_site_occupancy
_atom_site_site_symmetry_order
_atom_site_calc_flag
_atom_site_refinement_flags_posn
_atom_site_refinement_flags_adp
_atom_site_refinement_flags_occupancy
_atom_site_disorder_assembly
_atom_site_disorder_group
Li1 Li 0.3610(4) 0.6307(6) 0.5871(4) 0.0462(19) Uani 1 1 d . . . . .
O2 O 0.09545(19) 1.0007(2) 0.36892(14) 0.0507(9) Uani 1 1 d . . . . .
Fe1 Fe 0.25767(3) 0.76844(5) 0.51314(3) 0.0361(2) Uani 1 1 d . . . . .
N3 N 0.1681(2) 0.7552(3) 0.43027(16) 0.0383(9) Uani 1 1 d . . . . .
O1 O 0.43227(17) 0.5315(2) 0.63873(14) 0.0495(9) Uani 1 1 d . . . . .
N2 N 0.3647(2) 0.7320(3) 0.52251(17) 0.0409(9) Uani 1 1 d . . . . .
N4 N 0.2378(2) 0.9168(3) 0.52054(16) 0.0392(9) Uani 1 1 d . . . . .
C17 C 0.4971(2) 0.7230(4) 0.5397(2) 0.0426(11) Uani 1 1 d . . . . .
C39 C 0.2170(3) 1.0945(3) 0.5330(2) 0.0398(11) Uani 1 1 d . . . . .
C28 C 0.0510(3) 0.7221(3) 0.3421(2) 0.0398(11) Uani 1 1 d . . . . .
C12 C 0.4166(3) 0.7567(3) 0.5024(2) 0.0414(11) Uani 1 1 d . . . . .
N1 N 0.2573(2) 0.6686(3) 0.58058(16) 0.0399(9) Uani 1 1 d . . . . .
C40 C 0.2369(3) 1.1529(4) 0.4910(2) 0.0568(14) Uani 1 1 d . . . . .
H40 H 0.276048 1.132618 0.479699 0.068 Uiso 1 1 calc R U . . .
C29 C 0.0418(3) 0.7704(4) 0.2858(2) 0.0595(14) Uani 1 1 d . . . . .
H29 H 0.082981 0.780288 0.274866 0.071 Uiso 1 1 calc R U . . .
C19 C 0.6268(3) 0.7605(5) 0.6087(3) 0.0669(16) Uani 1 1 d . . . . .
H19 H 0.663656 0.807269 0.628819 0.080 Uiso 1 1 calc R U . . .
C42 C 0.1392(4) 1.2734(4) 0.4819(3) 0.0733(18) Uani 1 1 d . . . . .
H42 H 0.113359 1.331603 0.464713 0.088 Uiso 1 1 calc R U . . .
C24 C 0.1547(3) 0.5819(3) 0.3802(2) 0.0459(12) Uani 1 1 d . . . . .
C44 C 0.1579(3) 1.1283(4) 0.5497(2) 0.0576(14) Uani 1 1 d . . . . .
H44 H 0.144228 1.091887 0.578041 0.069 Uiso 1 1 calc R U . . .
C15 C 0.3338(3) 0.7806(4) 0.3874(2) 0.0620(15) Uani 1 1 d . . . . .
H15A H 0.320959 0.824402 0.351832 0.093 Uiso 1 1 calc R U . . .
H15B H 0.292095 0.774940 0.400176 0.093 Uiso 1 1 calc R U . . .
H15C H 0.346108 0.715839 0.376165 0.093 Uiso 1 1 calc R U . . .
C34 C 0.2562(3) 0.9934(3) 0.5575(2) 0.0419(11) Uani 1 1 d . . . . .
C23 C 0.1298(2) 0.6903(3) 0.38899(19) 0.0374(10) Uani 1 1 d . . . . .
C27 C 0.2284(3) 0.5525(4) 0.4343(2) 0.0542(14) Uani 1 1 d . . . . .
H27A H 0.221637 0.556659 0.473513 0.081 Uiso 1 1 calc R U . . .
H27B H 0.267411 0.597353 0.435011 0.081 Uiso 1 1 calc R U . . .
H27C H 0.241662 0.485460 0.428095 0.081 Uiso 1 1 calc R U . . .
C3 C 0.1143(4) 0.7635(6) 0.5635(4) 0.1067(13) Uani 1 1 d . . . . .
H3A H 0.067235 0.785565 0.563896 0.160 Uiso 1 1 calc R U . . .
H3B H 0.108590 0.746939 0.521341 0.160 Uiso 1 1 calc R U . . .
H3C H 0.150508 0.815953 0.578899 0.160 Uiso 1 1 calc R U . . .
C6 C 0.2505(3) 0.5429(4) 0.6542(2) 0.0433(12) Uani 1 1 d . . . . .
C14 C 0.3864(3) 0.9326(4) 0.4566(3) 0.0604(14) Uani 1 1 d . . . . .
H14A H 0.374201 0.972307 0.419349 0.091 Uiso 1 1 calc R U . . .
H14B H 0.429916 0.959729 0.488978 0.091 Uiso 1 1 calc R U . . .
H14C H 0.345271 0.933340 0.470320 0.091 Uiso 1 1 calc R U . . .
C18 C 0.5547(3) 0.7928(4) 0.5707(2) 0.0554(14) Uani 1 1 d . . . . .
H18 H 0.544470 0.860860 0.565854 0.066 Uiso 1 1 calc R U . . .
C13 C 0.4023(3) 0.8239(4) 0.4425(2) 0.0477(12) Uani 1 1 d . . . . .
C1 C 0.2183(3) 0.6327(3) 0.6103(2) 0.0407(11) Uani 1 1 d . . . . .
C35 C 0.3180(3) 0.9961(4) 0.6258(2) 0.0483(12) Uani 1 1 d . . . . .
C33 C -0.0125(3) 0.7068(4) 0.3566(2) 0.0591(14) Uani 1 1 d . . . . .
H33 H -0.007895 0.673528 0.393318 0.071 Uiso 1 1 calc R U . . .
C43 C 0.1191(3) 1.2178(4) 0.5234(3) 0.0678(16) Uani 1 1 d . . . . .
H43 H 0.079797 1.239046 0.534374 0.081 Uiso 1 1 calc R U . . .
C47 C 0.4901(3) 0.5636(4) 0.6975(2) 0.0605(15) Uani 1 1 d . . . . .
H47A H 0.539059 0.547916 0.697463 0.073 Uiso 1 1 calc R U . . .
H47B H 0.484327 0.529141 0.732466 0.073 Uiso 1 1 calc R U . . .
C2 C 0.1405(4) 0.6718(6) 0.6051(4) 0.1067(13) Uani 1 1 d . . . . .
C41 C 0.1981(4) 1.2420(4) 0.4658(3) 0.0719(17) Uani 1 1 d . . . . .
H41 H 0.212134 1.279977 0.438221 0.086 Uiso 1 1 calc R U . . .
C25 C 0.0928(3) 0.5050(4) 0.3779(3) 0.0670(16) Uani 1 1 d . . . . .
H25A H 0.082256 0.510990 0.415250 0.101 Uiso 1 1 calc R U . . .
H25B H 0.109988 0.438525 0.375092 0.101 Uiso 1 1 calc R U . . .
H25C H 0.048317 0.518229 0.341898 0.101 Uiso 1 1 calc R U . . .
C22 C 0.5159(3) 0.6200(4) 0.5484(2) 0.0484(12) Uani 1 1 d . . . . .
H22 H 0.479293 0.572484 0.529058 0.058 Uiso 1 1 calc R U . . .
C45 C 0.3755(3) 0.3991(4) 0.5648(3) 0.0650(15) Uani 1 1 d . . . . .
H45A H 0.327689 0.412934 0.566757 0.097 Uiso 1 1 calc R U . . .
H45B H 0.378645 0.329367 0.556354 0.097 Uiso 1 1 calc R U . . .
H45C H 0.381385 0.438070 0.532006 0.097 Uiso 1 1 calc R U . . .
C31 C -0.0908(4) 0.7901(5) 0.2608(3) 0.079(2) Uani 1 1 d . . . . .
H31 H -0.137209 0.813484 0.234195 0.095 Uiso 1 1 calc R U . . .
C32 C -0.0832(3) 0.7412(5) 0.3161(3) 0.0734(18) Uani 1 1 d . . . . .
H32 H -0.124798 0.731086 0.326444 0.088 Uiso 1 1 calc R U . . .
C7 C 0.2327(3) 0.4436(4) 0.6320(3) 0.0592(14) Uani 1 1 d . . . . .
H7 H 0.197289 0.433209 0.591881 0.071 Uiso 1 1 calc R U . . .
C46 C 0.4373(3) 0.4259(4) 0.6276(3) 0.0623(15) Uani 1 1 d . . . . .
H46A H 0.431393 0.387424 0.661099 0.075 Uiso 1 1 calc R U . . .
H46B H 0.485779 0.410606 0.626380 0.075 Uiso 1 1 calc R U . . .
C26 C 0.1667(3) 0.5758(4) 0.3168(2) 0.0682(17) Uani 1 1 d . . . . .
H26A H 0.180529 0.508903 0.310692 0.102 Uiso 1 1 calc R U . . .
H26B H 0.205763 0.621019 0.317986 0.102 Uiso 1 1 calc R U . . .
H26C H 0.121306 0.593732 0.282950 0.102 Uiso 1 1 calc R U . . .
C11 C 0.3036(3) 0.5565(4) 0.7155(2) 0.0607(15) Uani 1 1 d . . . . .
H11 H 0.316144 0.620608 0.731588 0.073 Uiso 1 1 calc R U . . .
C16 C 0.4703(3) 0.8238(5) 0.4206(3) 0.0670(16) Uani 1 1 d . . . . .
H16A H 0.482871 0.756194 0.414742 0.100 Uiso 1 1 calc R U . . .
H16B H 0.512419 0.855410 0.452004 0.100 Uiso 1 1 calc R U . . .
H16C H 0.456952 0.859655 0.381842 0.100 Uiso 1 1 calc R U . . .
C21 C 0.5881(3) 0.5883(4) 0.5855(2) 0.0572(14) Uani 1 1 d . . . . .
H21 H 0.599162 0.520403 0.589501 0.069 Uiso 1 1 calc R U . . .
C10 C 0.3381(4) 0.4719(6) 0.7531(3) 0.080(2) Uani 1 1 d . . . . .
H10 H 0.373324 0.481078 0.793454 0.096 Uiso 1 1 calc R U . . .
C20 C 0.6436(3) 0.6577(5) 0.6165(3) 0.0654(16) Uani 1 1 d . . . . .
H20 H 0.691176 0.636342 0.641937 0.078 Uiso 1 1 calc R U . . .
C36 C 0.2844(4) 1.0254(6) 0.6746(3) 0.100(2) Uani 1 1 d . . . . .
H36A H 0.245979 0.978658 0.672822 0.150 Uiso 1 1 calc R U . . .
H36B H 0.263380 1.091265 0.665475 0.150 Uiso 1 1 calc R U . . .
H36C H 0.322863 1.024572 0.715782 0.150 Uiso 1 1 calc R U . . .
C51 C 0.1146(4) 1.0428(6) 0.3198(3) 0.095(2) Uani 1 1 d . . . . .
H51A H 0.116050 1.114987 0.323499 0.114 Uiso 1 1 calc R U . . .
H51B H 0.076329 1.025576 0.279572 0.114 Uiso 1 1 calc R U . . .
C8 C 0.2669(4) 0.3609(5) 0.6686(4) 0.0774(19) Uani 1 1 d . . . . .
H8 H 0.254959 0.296608 0.652660 0.093 Uiso 1 1 calc R U . . .
C50 C 0.0242(3) 1.0378(5) 0.3676(3) 0.0798(19) Uani 1 1 d . . . . .
H50A H -0.014772 1.023782 0.327186 0.096 Uiso 1 1 calc R U . . .
H50B H 0.026790 1.109583 0.373962 0.096 Uiso 1 1 calc R U . . .
C52 C 0.1871(4) 1.0069(6) 0.3218(4) 0.098(2) Uani 1 1 d . . . . .
H52A H 0.225640 1.028432 0.360089 0.147 Uiso 1 1 calc R U . . .
H52B H 0.196450 1.033432 0.286736 0.147 Uiso 1 1 calc R U . . .
H52C H 0.186551 0.935240 0.319883 0.147 Uiso 1 1 calc R U . . .
C38 C 0.3581(4) 0.8973(5) 0.6429(3) 0.111(3) Uani 1 1 d . . . . .
H38A H 0.323167 0.845935 0.642226 0.167 Uiso 1 1 calc R U . . .
H38B H 0.396345 0.901572 0.684084 0.167 Uiso 1 1 calc R U . . .
H38C H 0.380399 0.881414 0.613133 0.167 Uiso 1 1 calc R U . . .
C37 C 0.3748(4) 1.0793(6) 0.6272(3) 0.109(3) Uani 1 1 d . . . . .
H37A H 0.414347 1.080992 0.667819 0.163 Uiso 1 1 calc R U . . .
H37B H 0.349829 1.142794 0.618663 0.163 Uiso 1 1 calc R U . . .
H37C H 0.395177 1.065563 0.595937 0.163 Uiso 1 1 calc R U . . .
C30 C -0.0286(4) 0.8039(5) 0.2457(3) 0.0798(19) Uani 1 1 d . . . . .
H30 H -0.033684 0.835769 0.208418 0.096 Uiso 1 1 calc R U . . .
C5 C 0.1444(4) 0.7060(6) 0.6710(4) 0.1067(13) Uani 1 1 d . . . . .
H5A H 0.100882 0.744615 0.666510 0.160 Uiso 1 1 calc R U . . .
H5B H 0.188303 0.746001 0.690710 0.160 Uiso 1 1 calc R U . . .
H5C H 0.146582 0.648373 0.696482 0.160 Uiso 1 1 calc R U . . .
C49 C 0.0063(4) 0.9869(5) 0.4192(3) 0.091(2) Uani 1 1 d . . . . .
H49A H 0.000200 0.916539 0.410984 0.137 Uiso 1 1 calc R U . . .
H49B H -0.039022 1.014190 0.420503 0.137 Uiso 1 1 calc R U . . .
H49C H 0.046454 0.997933 0.458807 0.137 Uiso 1 1 calc R U . . .
C48 C 0.4825(3) 0.6768(4) 0.7040(3) 0.0728(17) Uani 1 1 d . . . . .
H48A H 0.489599 0.710353 0.669846 0.109 Uiso 1 1 calc R U . . .
H48B H 0.519501 0.699101 0.742955 0.109 Uiso 1 1 calc R U . . .
H48C H 0.433615 0.691690 0.703329 0.109 Uiso 1 1 calc R U . . .
C9 C 0.3193(4) 0.3755(6) 0.7294(4) 0.089(2) Uani 1 1 d . . . . .
H9 H 0.341589 0.320649 0.754203 0.107 Uiso 1 1 calc R U . . .
C4 C 0.0806(4) 0.5889(6) 0.5772(4) 0.1067(13) Uani 1 1 d . . . . .
H4A H 0.092611 0.532209 0.604741 0.160 Uiso 1 1 calc R U . . .
H4B H 0.079860 0.569093 0.536859 0.160 Uiso 1 1 calc R U . . .
H4C H 0.032401 0.614208 0.572678 0.160 Uiso 1 1 calc R U . . .
Li2 Li 0.1538(4) 0.9036(6) 0.4347(3) 0.0451(19) Uani 1 1 d . . . . .

loop_
_atom_site_aniso_label
_atom_site_aniso_U_11
_atom_site_aniso_U_22
_atom_site_aniso_U_33
_atom_site_aniso_U_23
_atom_site_aniso_U_13
_atom_site_aniso_U_12
Li1 0.045(5) 0.044(5) 0.050(5) 0.004(4) 0.019(4) 0.000(4)
O2 0.062(2) 0.046(2) 0.0462(19) 0.0105(15) 0.0218(17) 0.0105(17)
Fe1 0.0372(4) 0.0316(4) 0.0361(4) 0.0019(3) 0.0098(3) 0.0027(3)
N3 0.044(2) 0.032(2) 0.039(2) -0.0004(16) 0.0162(18) -0.0016(17)
O1 0.048(2) 0.053(2) 0.0414(18) 0.0050(15) 0.0086(15) 0.0101(16)
N2 0.049(2) 0.032(2) 0.042(2) -0.0010(17) 0.0169(19) -0.0050(18)
N4 0.042(2) 0.034(2) 0.038(2) -0.0011(17) 0.0114(17) -0.0058(17)
C17 0.037(3) 0.047(3) 0.049(3) -0.004(2) 0.022(2) -0.001(2)
C39 0.044(3) 0.033(3) 0.037(2) -0.004(2) 0.009(2) -0.001(2)
C28 0.043(3) 0.033(3) 0.038(2) -0.001(2) 0.008(2) 0.000(2)
C12 0.047(3) 0.033(3) 0.045(3) -0.005(2) 0.018(2) -0.003(2)
N1 0.039(2) 0.042(2) 0.039(2) -0.0085(17) 0.0144(18) -0.0032(18)
C40 0.064(4) 0.045(3) 0.065(3) 0.006(3) 0.029(3) 0.003(3)
C29 0.065(4) 0.058(3) 0.049(3) 0.015(3) 0.013(3) -0.001(3)
C19 0.046(3) 0.089(5) 0.068(4) -0.017(3) 0.024(3) -0.012(3)
C42 0.093(5) 0.047(3) 0.066(4) 0.005(3) 0.015(4) 0.021(3)
C24 0.047(3) 0.037(3) 0.044(3) -0.005(2) 0.006(2) 0.003(2)
C44 0.063(4) 0.057(3) 0.056(3) 0.003(3) 0.026(3) 0.010(3)
C15 0.067(4) 0.072(4) 0.049(3) 0.010(3) 0.023(3) -0.004(3)
C34 0.041(3) 0.041(3) 0.042(3) -0.002(2) 0.014(2) -0.001(2)
C23 0.042(3) 0.036(3) 0.032(2) 0.0008(19) 0.011(2) -0.003(2)
C27 0.059(3) 0.035(3) 0.057(3) -0.008(2) 0.008(3) 0.007(2)
C3 0.084(3) 0.121(3) 0.133(3) 0.037(3) 0.060(3) 0.042(2)
C6 0.051(3) 0.047(3) 0.042(3) 0.010(2) 0.029(2) 0.004(2)
C14 0.067(4) 0.048(3) 0.072(4) 0.010(3) 0.032(3) 0.001(3)
C18 0.046(3) 0.057(4) 0.063(3) -0.009(3) 0.022(3) -0.007(3)
C13 0.053(3) 0.046(3) 0.050(3) 0.005(2) 0.025(2) 0.000(2)
C1 0.043(3) 0.040(3) 0.039(2) -0.004(2) 0.017(2) 0.002(2)
C35 0.054(3) 0.041(3) 0.038(3) -0.005(2) 0.004(2) 0.001(2)
C33 0.053(3) 0.072(4) 0.051(3) 0.000(3) 0.018(3) 0.007(3)
C43 0.069(4) 0.062(4) 0.070(4) -0.003(3) 0.024(3) 0.026(3)
C47 0.059(3) 0.068(4) 0.041(3) 0.009(3) 0.003(3) 0.011(3)
C2 0.084(3) 0.121(3) 0.133(3) 0.037(3) 0.060(3) 0.042(2)
C41 0.095(5) 0.044(4) 0.075(4) 0.018(3) 0.031(4) 0.008(3)
C25 0.064(4) 0.040(3) 0.079(4) -0.004(3) 0.006(3) -0.010(3)
C22 0.044(3) 0.052(3) 0.050(3) -0.006(2) 0.018(2) 0.003(2)
C45 0.062(4) 0.066(4) 0.071(4) -0.007(3) 0.029(3) -0.003(3)
C31 0.063(4) 0.061(4) 0.076(4) -0.003(3) -0.016(3) 0.016(3)
C32 0.046(3) 0.080(5) 0.088(5) -0.014(4) 0.018(3) 0.006(3)
C7 0.065(4) 0.046(3) 0.071(4) 0.006(3) 0.031(3) 0.000(3)
C46 0.056(3) 0.051(4) 0.074(4) 0.007(3) 0.018(3) 0.011(3)
C26 0.086(4) 0.063(4) 0.048(3) -0.014(3) 0.017(3) 0.016(3)
C11 0.070(4) 0.072(4) 0.045(3) 0.008(3) 0.027(3) 0.014(3)
C16 0.065(4) 0.076(4) 0.073(4) 0.013(3) 0.041(3) -0.002(3)
C21 0.054(3) 0.060(4) 0.060(3) 0.002(3) 0.024(3) 0.015(3)
C10 0.081(5) 0.110(6) 0.053(4) 0.022(4) 0.029(3) 0.030(4)
C20 0.040(3) 0.096(5) 0.059(3) -0.003(3) 0.018(3) 0.010(3)
C36 0.111(6) 0.125(6) 0.048(4) -0.001(4) 0.013(4) 0.027(5)
C51 0.120(6) 0.095(5) 0.089(5) 0.040(4) 0.062(5) 0.019(5)
C8 0.089(5) 0.049(4) 0.115(6) 0.020(4) 0.063(5) 0.013(3)
C50 0.068(4) 0.069(4) 0.088(5) 0.005(3) 0.013(4) 0.029(3)
C52 0.098(6) 0.100(6) 0.120(6) 0.000(5) 0.069(5) -0.007(5)
C38 0.123(6) 0.081(5) 0.068(4) -0.020(4) -0.036(4) 0.038(4)
C37 0.089(5) 0.107(6) 0.084(5) 0.009(4) -0.020(4) -0.045(4)
C30 0.083(5) 0.072(4) 0.059(4) 0.024(3) -0.003(3) 0.003(4)
C5 0.084(3) 0.121(3) 0.133(3) 0.037(3) 0.060(3) 0.042(2)
C49 0.087(5) 0.085(5) 0.117(6) -0.017(4) 0.056(5) -0.010(4)
C48 0.082(4) 0.071(4) 0.051(3) 0.001(3) 0.008(3) 0.000(3)
C9 0.105(6) 0.085(5) 0.108(6) 0.055(5) 0.074(5) 0.047(4)
C4 0.084(3) 0.121(3) 0.133(3) 0.037(3) 0.060(3) 0.042(2)
Li2 0.045(5) 0.038(4) 0.044(4) -0.003(3) 0.008(4) 0.001(4)

loop_
_atom_type_symbol
_atom_type_description
_atom_type_scat_dispersion_real
_atom_type_scat_dispersion_imag
_atom_type_scat_source
C C 0.0033 0.0016 'International Tables Vol C Tables 4.2.6.8 and 6.1.1.4'
H H 0.0000 0.0000 'International Tables Vol C Tables 4.2.6.8 and 6.1.1.4'
N N 0.0061 0.0033 'International Tables Vol C Tables 4.2.6.8 and 6.1.1.4'
O O 0.0106 0.0060 'International Tables Vol C Tables 4.2.6.8 and 6.1.1.4'
Li Li -0.0003 0.0001 'International Tables Vol C Tables 4.2.6.8 and 6.1.1.4'
Fe Fe 0.3463 0.8444 'International Tables Vol C Tables 4.2.6.8 and 6.1.1.4'

loop_
_geom_angle_atom_site_label_1
_geom_angle_atom_site_label_2
_geom_angle_atom_site_label_3
_geom_angle
_geom_angle_site_symmetry_1
_geom_angle_site_symmetry_3
_geom_angle_publ_flag
O1 Li1 N2 133.3(4) . . ?
O1 Li1 N1 131.8(4) . . ?
N2 Li1 N1 94.9(4) . . ?
O1 Li1 Fe1 178.8(4) . . ?
N2 Li1 Fe1 47.5(2) . . ?
N1 Li1 Fe1 47.4(2) . . ?
C51 O2 C50 112.0(4) . . ?
C51 O2 Li2 128.1(4) . . ?
C50 O2 Li2 120.0(4) . . ?
N1 Fe1 N3 114.00(14) . . ?
N1 Fe1 N4 121.09(14) . . ?
N3 Fe1 N4 92.45(14) . . ?
N1 Fe1 N2 93.21(14) . . ?
N3 Fe1 N2 122.81(15) . . ?
N4 Fe1 N2 115.83(15) . . ?
N1 Fe1 Li1 46.41(19) . . ?
N3 Fe1 Li1 132.41(19) . . ?
N4 Fe1 Li1 135.10(19) . . ?
N2 Fe1 Li1 46.82(19) . . ?
N1 Fe1 Li2 134.7(2) . . ?
N3 Fe1 Li2 45.96(18) . . ?
N4 Fe1 Li2 46.64(18) . . ?
N2 Fe1 Li2 132.0(2) . . ?
Li1 Fe1 Li2 177.9(2) . . ?
C23 N3 Li2 130.4(4) . . ?
C23 N3 Fe1 142.4(3) . . ?
Li2 N3 Fe1 87.2(2) . . ?
C46 O1 C47 111.9(4) . . ?
C46 O1 Li1 129.3(4) . . ?
C47 O1 Li1 118.7(4) . . ?
C12 N2 Li1 132.6(4) . . ?
C12 N2 Fe1 141.7(3) . . ?
Li1 N2 Fe1 85.7(3) . . ?
C34 N4 Li2 128.8(4) . . ?
C34 N4 Fe1 144.3(3) . . ?
Li2 N4 Fe1 86.6(3) . . ?
C22 C17 C18 117.2(4) . . ?
C22 C17 C12 121.0(4) . . ?
C18 C17 C12 121.7(4) . . ?
C44 C39 C40 117.9(4) . . ?
C44 C39 C34 121.1(4) . . ?
C40 C39 C34 120.9(4) . . ?
C33 C28 C29 118.1(4) . . ?
C33 C28 C23 120.7(4) . . ?
C29 C28 C23 121.1(4) . . ?
N2 C12 C17 119.0(4) . . ?
N2 C12 C13 123.6(4) . . ?
C17 C12 C13 117.4(4) . . ?
C1 N1 Li1 129.2(4) . . ?
C1 N1 Fe1 144.6(3) . . ?
Li1 N1 Fe1 86.2(3) . . ?
C41 C40 C39 120.9(5) . . ?
C28 C29 C30 120.7(6) . . ?
C20 C19 C18 120.4(5) . . ?
C41 C42 C43 119.8(5) . . ?
C27 C24 C26 108.9(4) . . ?
C27 C24 C25 108.7(4) . . ?
C26 C24 C25 108.4(4) . . ?
C27 C24 C23 111.4(4) . . ?
C26 C24 C23 109.3(4) . . ?
C25 C24 C23 110.2(4) . . ?
C39 C44 C43 120.5(5) . . ?
N4 C34 C39 118.6(4) . . ?
N4 C34 C35 126.2(4) . . ?
C39 C34 C35 115.2(4) . . ?
N3 C23 C28 117.6(4) . . ?
N3 C23 C24 126.8(4) . . ?
C28 C23 C24 115.6(4) . . ?
C7 C6 C11 117.8(5) . . ?
C7 C6 C1 120.8(4) . . ?
C11 C6 C1 121.1(4) . . ?
C19 C18 C17 121.0(5) . . ?
C15 C13 C14 110.2(4) . . ?
C15 C13 C16 107.2(4) . . ?
C14 C13 C16 108.9(4) . . ?
C15 C13 C12 108.3(4) . . ?
C14 C13 C12 109.5(4) . . ?
C16 C13 C12 112.7(4) . . ?
N1 C1 C6 117.8(4) . . ?
N1 C1 C2 125.2(5) . . ?
C6 C1 C2 117.0(5) . . ?
C38 C35 C36 110.5(5) . . ?
C38 C35 C37 109.4(6) . . ?
C36 C35 C37 106.8(5) . . ?
C38 C35 C34 111.2(4) . . ?
C36 C35 C34 111.3(4) . . ?
C37 C35 C34 107.4(4) . . ?
C28 C33 C32 120.9(5) . . ?
C42 C43 C44 120.5(6) . . ?
O1 C47 C48 108.3(4) . . ?
C3 C2 C4 107.2(7) . . ?
C3 C2 C5 105.0(7) . . ?
C4 C2 C5 111.5(6) . . ?
C3 C2 C1 113.8(6) . . ?
C4 C2 C1 109.9(6) . . ?
C5 C2 C1 109.4(6) . . ?
C42 C41 C40 120.4(6) . . ?
C21 C22 C17 121.5(5) . . ?
C32 C31 C30 119.5(5) . . ?
C31 C32 C33 120.0(6) . . ?
C6 C7 C8 122.0(6) . . ?
O1 C46 C45 108.4(4) . . ?
C10 C11 C6 120.1(6) . . ?
C22 C21 C20 120.5(5) . . ?
C9 C10 C11 120.2(6) . . ?
C19 C20 C21 119.3(5) . . ?
O2 C51 C52 112.0(5) . . ?
C9 C8 C7 119.5(6) . . ?
O2 C50 C49 108.9(5) . . ?
C31 C30 C29 120.8(6) . . ?
C10 C9 C8 120.3(6) . . ?
O2 Li2 N3 130.9(4) . . ?
O2 Li2 N4 134.2(4) . . ?
N3 Li2 N4 93.4(3) . . ?
O2 Li2 Fe1 167.3(4) . . ?
N3 Li2 Fe1 46.84(19) . . ?
N4 Li2 Fe1 46.74(18) . . ?

loop_
_geom_bond_atom_site_label_1
_geom_bond_atom_site_label_2
_geom_bond_distance
_geom_bond_site_symmetry_2
_geom_bond_publ_flag
Li1 O1 1.960(8) . ?
Li1 N2 2.033(8) . ?
Li1 N1 2.018(9) . ?
Li1 Fe1 2.780(8) . ?
O2 C51 1.432(7) . ?
O2 C50 1.454(7) . ?
O2 Li2 1.992(8) . ?
Fe1 N1 2.051(4) . ?
Fe1 N3 2.045(4) . ?
Fe1 N4 2.043(4) . ?
Fe1 N2 2.056(4) . ?
Fe1 Li2 2.800(8) . ?
N3 C23 1.294(5) . ?
N3 Li2 2.015(8) . ?
O1 C46 1.446(6) . ?
O1 C47 1.458(6) . ?
N2 C12 1.296(6) . ?
N4 C34 1.294(5) . ?
N4 Li2 2.039(8) . ?
C17 C22 1.422(7) . ?
C17 C18 1.423(7) . ?
C17 C12 1.535(6) . ?
C39 C44 1.410(7) . ?
C39 C40 1.405(7) . ?
C39 C34 1.549(6) . ?
C28 C33 1.402(7) . ?
C28 C29 1.400(7) . ?
C28 C23 1.559(6) . ?
C12 C13 1.583(6) . ?
N1 C1 1.288(6) . ?
C40 C41 1.412(7) . ?
C29 C30 1.400(7) . ?
C19 C20 1.411(8) . ?
C19 C18 1.406(7) . ?
C42 C41 1.390(9) . ?
C42 C43 1.377(8) . ?
C24 C27 1.548(6) . ?
C24 C26 1.563(7) . ?
C24 C25 1.564(7) . ?
C24 C23 1.566(6) . ?
C44 C43 1.422(7) . ?
C15 C13 1.560(7) . ?
C34 C35 1.578(6) . ?
C3 C2 1.523(10) . ?
C6 C7 1.419(7) . ?
C6 C11 1.411(7) . ?
C6 C1 1.542(6) . ?
C14 C13 1.548(7) . ?
C13 C16 1.574(7) . ?
C1 C2 1.554(8) . ?
C35 C38 1.509(7) . ?
C35 C36 1.545(8) . ?
C35 C37 1.557(8) . ?
C33 C32 1.410(7) . ?
C47 C48 1.536(8) . ?
C2 C4 1.557(11) . ?
C2 C5 1.561(11) . ?
C22 C21 1.400(7) . ?
C45 C46 1.531(7) . ?
C31 C32 1.391(9) . ?
C31 C30 1.384(9) . ?
C7 C8 1.398(8) . ?
C11 C10 1.429(8) . ?
C21 C20 1.395(8) . ?
C10 C9 1.395(10) . ?
C51 C52 1.465(9) . ?
C8 C9 1.398(10) . ?
C50 C49 1.519(9) . ?
